data_4309068
loop_
_publ_author_name
'Michael Seitz'
'Anja Kaiser'
'Sabine Stempfhuber'
'Manfred Zabel'
'Oliver Reiser'

_publ_section_title
;
Enantiomerically Pure Pentagonal-Bipyramidal Metal Complexes with
Predetermined Helicity in the Solid and Solution States
;
_journal_name_full 'Inorganic Chemistry'
_journal_page_first 4630
_journal_page_last 4636
_journal_paper_doi 10.1021/ic050014b
_journal_volume 44
_journal_year 2005
_chemical_absolute_configuration ad
_chemical_compound_source 'see text'
_chemical_formula_moiety 'C27 H27 Cd N3 O6, 2(Cl O4)'
_chemical_formula_sum 'C27 H27 Cd Cl2 N3 O14'
_chemical_formula_weight 800.83
_chemical_name_systematic ' ?'
_space_group_IT_number 4
_symmetry_cell_setting monoclinic
_symmetry_Int_Tables_number 4
_symmetry_space_group_name_Hall 'P 2yb'
_symmetry_space_group_name_H-M 'P 1 21 1'
_atom_sites_solution_hydrogens geom
_atom_sites_solution_primary direct
_atom_sites_solution_secondary difmap
_audit_creation_date 'Aug 02 11:25:33 2004'
_audit_creation_method 'PLATON <TABLE ACC> option'
_cell_angle_alpha 90
_cell_angle_beta 107.088(19)
_cell_angle_gamma 90
_cell_formula_units_Z 2
_cell_length_a 8.6140(13)
_cell_length_b 19.322(2)
_cell_length_c 10.8199(19)
_cell_measurement_reflns_used 8000
_cell_measurement_temperature 173
_cell_measurement_theta_max 25.91
_cell_measurement_theta_min 2.23
_cell_volume 1721.4(5)
_computing_cell_refinement 'STOE (1998)'
_computing_data_collection 'STOE (1998)'
_computing_data_reduction 'STOE (1998)'
_computing_molecular_graphics 'PLATON (Spek, 1990)'
_computing_publication_material 'PLATON (Spek, 1990)'
_computing_structure_refinement 'SHELXL-97 (Sheldrick, 1997)'
_computing_structure_solution 'SIR-97 (Altomare, 1993)'
_diffrn_ambient_temperature 173(1)
_diffrn_measured_fraction_theta_full 0.982
_diffrn_measured_fraction_theta_max 0.982
_diffrn_measurement_device_type 'STOE-IPDS diffractometer'
_diffrn_measurement_method rotation
_diffrn_radiation_monochromator graphite
_diffrn_radiation_source 'fine-focus sealed tube'
_diffrn_radiation_type 'Mo K\a'
_diffrn_radiation_wavelength 0.71073
_diffrn_reflns_av_R_equivalents 0.0773
_diffrn_reflns_av_sigmaI/netI 0.0781
_diffrn_reflns_limit_h_max 10
_diffrn_reflns_limit_h_min -10
_diffrn_reflns_limit_k_max 23
_diffrn_reflns_limit_k_min -23
_diffrn_reflns_limit_l_max 13
_diffrn_reflns_limit_l_min -13
_diffrn_reflns_number 15163
_diffrn_reflns_reduction_process ' ?'
_diffrn_reflns_theta_full 25.91
_diffrn_reflns_theta_max 25.91
_diffrn_reflns_theta_min 2.23
_diffrn_standards_decay_% 0
_diffrn_standards_interval_count 0
_diffrn_standards_interval_time 0
_diffrn_standards_number 0
_exptl_absorpt_coefficient_mu 0.857
_exptl_absorpt_correction_T_max 0.7315
_exptl_absorpt_correction_T_min 0.5365
_exptl_absorpt_correction_type numerical
_exptl_absorpt_process_details 'numerical from crystal shape (X-SHAPE, X-RED. STOE, 1996)'
_exptl_crystal_colour colourless
_exptl_crystal_density_diffrn 1.545
_exptl_crystal_density_method 'Not Measured'
_exptl_crystal_description prism
_exptl_crystal_F_000 808
_exptl_crystal_size_max 0.32
_exptl_crystal_size_mid 0.28
_exptl_crystal_size_min 0.20
_refine_diff_density_max 2.870
_refine_diff_density_min -0.563
_refine_diff_density_rms 0.145
_refine_ls_abs_structure_details 'Flack H.D. (1983), Acta Cryst. A39, 876-881'
_refine_ls_abs_structure_Flack 0.13(7)
_refine_ls_extinction_method none
_refine_ls_goodness_of_fit_ref 0.978
_refine_ls_hydrogen_treatment mixed
_refine_ls_matrix_type full
_refine_ls_number_parameters 424
_refine_ls_number_reflns 6566
_refine_ls_number_restraints 1
_refine_ls_restrained_S_all 0.978
_refine_ls_R_factor_all 0.1179
_refine_ls_R_factor_gt 0.0937
_refine_ls_shift/su_max 0.002
_refine_ls_shift/su_mean 0.001
_refine_ls_structure_factor_coef Fsqd
_refine_ls_weighting_details 'calc w=1/[\s^2^(Fo^2^)+(0.1896P)^2^]         where P=(Fo^2^+2Fc^2^)/3'
_refine_ls_weighting_scheme calc
_refine_ls_wR_factor_gt 0.2477
_refine_ls_wR_factor_ref 0.2658
_reflns_number_gt 4211
_reflns_number_total 6566
_reflns_threshold_expression I>2\s(I)
_cod_data_source_file ic050014brom20050105_070030.cif
_cod_data_source_block d159
_cod_depositor_comments
;
The following automatic conversions were performed:
'_symmetry_cell_setting' value 'Monoclinic' changed to 'monoclinic'
according to '/home/saulius/struct/CIF-dictionaries/cif_core.dic'
dictionary named 'cif_core.dic' version 2.4.1 from 2010-06-29.

Automatic conversion script
Id: cif_fix_enum 1527 2010-12-29 10:47:43Z saulius 
;
_cod_original_sg_symbol_H-M 'P 21'
_cod_database_code 4309068

loop_
_symmetry_equiv_pos_as_xyz
x,y,z
-x,1/2+y,-z

loop_
_atom_site_aniso_label
_atom_site_aniso_U_11
_atom_site_aniso_U_22
_atom_site_aniso_U_33
_atom_site_aniso_U_23
_atom_site_aniso_U_13
_atom_site_aniso_U_12
Cd1 0.0741(4) 0.0664(4) 0.1015(5) -0.0042(5) 0.0287(3) -0.0007(5)
O1 0.060(4) 0.082(6) 0.116(7) -0.011(5) 0.038(4) -0.015(4)
O2 0.177(11) 0.073(7) 0.120(8) -0.010(5) -0.014(8) 0.026(7)
O3 0.088(6) 0.046(6) 0.203(13) -0.006(7) 0.055(8) -0.005(5)
O4 0.136(9) 0.114(9) 0.109(8) -0.027(6) 0.025(6) -0.019(7)
O5 0.069(4) 0.093(8) 0.130(6) -0.015(6) 0.026(4) 0.002(5)
O6 0.095(5) 0.147(10) 0.153(8) 0.008(12) 0.057(5) -0.019(10)
N1 0.057(6) 0.141(12) 0.093(8) 0.023(7) 0.035(6) 0.017(6)
N2 0.088(7) 0.074(8) 0.089(7) -0.014(6) 0.026(5) 0.001(6)
N3 0.081(6) 0.074(8) 0.093(7) -0.020(5) 0.017(5) -0.018(4)
C1 0.069(8) 0.137(14) 0.145(16) 0.057(12) 0.077(10) 0.050(8)
C2 0.089(10) 0.20(3) 0.150(16) 0.065(16) 0.052(10) 0.042(12)
C3 0.157(19) 0.13(2) 0.19(2) 0.076(18) 0.042(17) -0.016(15)
C4 0.162(18) 0.132(17) 0.136(16) 0.061(15) 0.025(14) -0.007(14)
C5 0.073(9) 0.096(12) 0.19(2) 0.025(13) 0.029(11) -0.028(8)
C6 0.056(6) 0.188(18) 0.101(10) 0.020(9) 0.026(6) -0.050(8)
C7 0.075(7) 0.070(8) 0.095(8) -0.014(6) 0.005(6) 0.015(6)
C8 0.088(8) 0.086(10) 0.097(10) 0.001(7) -0.001(7) 0.017(7)
C9 0.112(11) 0.094(12) 0.181(19) -0.032(12) 0.011(12) 0.013(10)
C10 0.092(8) 0.066(8) 0.104(10) -0.006(7) 0.023(7) 0.008(6)
C11 0.082(7) 0.083(9) 0.105(9) 0.003(7) 0.031(7) 0.019(7)
C12 0.092(9) 0.141(14) 0.094(10) 0.024(10) 0.002(8) 0.033(9)
C13 0.127(15) 0.127(16) 0.143(17) 0.027(12) 0.044(13) 0.022(13)
C14 0.060(7) 0.27(3) 0.136(14) 0.058(19) 0.019(8) 0.009(13)
C15 0.084(9) 0.147(17) 0.130(14) 0.008(12) 0.008(9) -0.004(9)
C16 0.080(8) 0.142(15) 0.103(10) 0.003(9) 0.027(7) 0.028(9)
C17 0.134(14) 0.049(8) 0.170(17) 0.011(9) 0.026(13) 0.012(8)
C18 0.125(12) 0.076(10) 0.124(13) -0.020(9) 0.037(10) -0.036(9)
C19 0.094(8) 0.089(10) 0.134(12) -0.033(9) 0.051(8) -0.034(8)
C20 0.150(16) 0.18(2) 0.100(12) -0.064(13) 0.013(11) -0.046(15)
C21 0.091(7) 0.139(13) 0.094(9) -0.042(13) 0.016(6) 0.032(12)
C22 0.108(9) 0.087(9) 0.112(11) -0.022(8) 0.045(8) 0.007(7)
C23 0.137(13) 0.135(16) 0.078(9) 0.010(9) 0.035(8) 0.001(12)
C24 0.135(14) 0.120(15) 0.111(12) 0.009(10) 0.055(11) 0.043(12)
C25 0.162(18) 0.120(15) 0.121(14) 0.005(12) 0.040(14) 0.051(14)
C26 0.142(14) 0.097(11) 0.116(12) 0.003(9) 0.016(10) -0.042(11)
C27 0.113(10) 0.106(11) 0.106(10) 0.004(8) 0.043(8) -0.014(8)
Cl1 0.126(3) 0.079(2) 0.125(3) -0.008(2) 0.023(2) 0.013(2)
O7 0.58(7) 0.19(3) 0.25(3) 0.11(2) 0.07(4) 0.12(4)
O8 0.111(9) 0.191(19) 0.35(3) -0.045(18) 0.124(15) -0.035(10)
O9 0.35(3) 0.180(18) 0.092(9) 0.005(10) 0.026(12) -0.06(2)
O10 0.100(9) 0.20(2) 0.30(3) -0.035(17) 0.036(13) 0.000(10)
Cl2 0.0947(19) 0.081(2) 0.096(2) -0.0118(16) 0.0225(16) -0.0124(16)
O11 0.74(10) 0.50(7) 0.39(5) 0.30(5) 0.36(6) 0.51(8)
O12 0.142(15) 0.31(4) 0.79(8) -0.37(5) 0.18(3) -0.048(18)
O13 0.36(4) 0.13(2) 0.74(8) -0.15(3) 0.27(5) -0.16(3)
O14 0.85(9) 0.19(2) 0.084(11) 0.012(11) -0.05(2) 0.10(4)

loop_
_atom_site_label
_atom_site_type_symbol
_atom_site_thermal_displace_type
_atom_site_fract_x
_atom_site_fract_y
_atom_site_fract_z
_atom_site_occupancy
_atom_site_U_iso_or_equiv
_atom_site_calc_flag
_atom_site_refinement_flags
Cd1 Cd Uani 0.18236(9) 0.30139(5) 0.42304(8) 1.000 0.0800(3) . .
O1 O Uani 0.3108(9) 0.3639(5) 0.6247(10) 1.000 0.083(3) . .
O2 O Uani 0.1135(19) 0.5345(6) 0.3403(13) 1.000 0.136(5) . .
O3 O Uani 0.1256(16) 0.1805(5) 0.3743(18) 1.000 0.110(5) . .
O4 O Uani 0.0533(16) 0.2764(7) -0.0159(12) 1.000 0.122(5) . .
O5 O Uani 0.4522(10) 0.2909(7) 0.4332(10) 1.000 0.098(4) . .
O6 O Uani -0.0813(12) 0.2986(11) 0.4381(12) 1.000 0.127(5) . .
N1 N Uani 0.2470(13) 0.2341(8) 0.6130(14) 1.000 0.094(5) . .
N2 N Uani 0.1476(17) 0.4214(8) 0.3918(13) 1.000 0.084(4) . .
N3 N Uani 0.1180(12) 0.2823(5) 0.1993(12) 1.000 0.085(4) . .
C1 C Uani 0.3060(18) 0.2550(10) 0.730(2) 1.000 0.107(8) . .
C2 C Uani 0.341(2) 0.2191(16) 0.846(2) 1.000 0.143(12) . .
C3 C Uani 0.341(3) 0.1421(14) 0.826(3) 1.000 0.161(11) . .
C4 C Uani 0.299(3) 0.1214(14) 0.712(3) 1.000 0.147(10) . .
C5 C Uani 0.243(2) 0.1570(11) 0.601(3) 1.000 0.122(8) . .
C6 C Uani 0.2664(16) 0.3345(11) 0.7461(16) 1.000 0.114(7) . .
C7 C Uani 0.2855(17) 0.4355(8) 0.6241(14) 1.000 0.084(4) . .
C8 C Uani 0.287(2) 0.4547(9) 0.4941(15) 1.000 0.096(5) . .
C9 C Uani 0.243(3) 0.5369(11) 0.459(2) 1.000 0.136(8) . .
C10 C Uani 0.0708(18) 0.4661(8) 0.3147(15) 1.000 0.089(5) . .
C11 C Uani -0.0729(16) 0.4572(8) 0.1972(14) 1.000 0.089(5) . .
C12 C Uani -0.107(2) 0.5043(11) 0.1060(15) 1.000 0.114(6) . .
C13 C Uani -0.219(3) 0.4912(12) -0.014(2) 1.000 0.131(9) . .
C14 C Uani -0.3097(18) 0.436(2) -0.034(2) 1.000 0.157(11) . .
C15 C Uani -0.278(2) 0.3840(12) 0.0620(19) 1.000 0.125(8) . .
C16 C Uani -0.1653(17) 0.3952(11) 0.1762(16) 1.000 0.108(7) . .
C17 C Uani 0.207(3) 0.1319(8) 0.470(2) 1.000 0.122(8) . .
C18 C Uani 0.096(2) 0.1567(9) 0.2492(18) 1.000 0.108(7) . .
C19 C Uani 0.0139(19) 0.2168(9) 0.1679(17) 1.000 0.102(6) . .
C20 C Uani -0.012(3) 0.2103(15) 0.0187(19) 1.000 0.148(9) . .
C21 C Uani 0.1272(16) 0.3016(14) 0.0987(15) 1.000 0.110(6) . .
C22 C Uani 0.2071(19) 0.3746(8) 0.0831(16) 1.000 0.100(6) . .
C23 C Uani 0.143(2) 0.4143(11) -0.0314(15) 1.000 0.116(7) . .
C24 C Uani 0.225(3) 0.4775(11) -0.036(2) 1.000 0.118(8) . .
C25 C Uani 0.345(3) 0.5021(13) 0.059(2) 1.000 0.135(9) . .
C26 C Uani 0.408(3) 0.4627(11) 0.1667(19) 1.000 0.123(7) . .
C27 C Uani 0.342(2) 0.3981(10) 0.1806(16) 1.000 0.106(6) . .
Cl1 Cl Uani 0.7747(6) 0.4379(2) 0.6052(4) 1.000 0.1130(16) . .
O7 O Uani 0.758(6) 0.3775(18) 0.661(3) 1.000 0.35(3) . .
O8 O Uani 0.667(2) 0.4764(12) 0.643(3) 1.000 0.205(12) . .
O9 O Uani 0.730(4) 0.4444(12) 0.4777(15) 1.000 0.216(12) . .
O10 O Uani 0.930(2) 0.4766(13) 0.675(3) 1.000 0.205(12) . .
Cl2 Cl Uani 0.5849(4) 0.16042(18) 0.2247(4) 1.000 0.0918(11) . .
O11 O Uani 0.498(8) 0.205(3) 0.183(5) 1.000 0.50(4) . .
O12 O Uani 0.686(3) 0.1418(19) 0.159(5) 1.000 0.41(3) . .
O13 O Uani 0.507(5) 0.1030(14) 0.202(5) 1.000 0.39(3) . .
O14 O Uani 0.622(7) 0.1659(15) 0.3406(17) 1.000 0.42(3) . .
H2 H Uiso 0.36090 0.24010 0.92690 1.000 0.1730 calc R
H3A H Uiso 0.37190 0.11150 0.89540 1.000 0.1930 calc R
H4A H Uiso 0.30670 0.07390 0.70210 1.000 0.1770 calc R
H6A H Uiso 0.15300 0.34190 0.74000 1.000 0.1380 calc R
H6B H Uiso 0.33460 0.35390 0.82650 1.000 0.1380 calc R
H7A H Uiso 0.37190 0.45850 0.68930 1.000 0.1010 calc R
H7B H Uiso 0.18210 0.44650 0.63820 1.000 0.1010 calc R
H8 H Uiso 0.39100 0.44260 0.48050 1.000 0.1160 calc R
H9A H Uiso 0.20860 0.55940 0.52670 1.000 0.1630 calc R
H9B H Uiso 0.33640 0.56140 0.44790 1.000 0.1630 calc R
H12 H Uiso -0.05600 0.54710 0.12150 1.000 0.1370 calc R
H13 H Uiso -0.22980 0.52270 -0.08090 1.000 0.1570 calc R
H14 H Uiso -0.39360 0.43040 -0.11030 1.000 0.1890 calc R
H15 H Uiso -0.33510 0.34240 0.04660 1.000 0.1500 calc R
H16 H Uiso -0.14770 0.36220 0.24140 1.000 0.1300 calc R
H17A H Uiso 0.30840 0.11870 0.45420 1.000 0.1460 calc R
H17B H Uiso 0.14090 0.09070 0.46180 1.000 0.1460 calc R
H18A H Uiso 0.19630 0.14480 0.23100 1.000 0.1290 calc R
H18B H Uiso 0.02550 0.11650 0.23410 1.000 0.1290 calc R
H19 H Uiso -0.09100 0.22550 0.18330 1.000 0.1230 calc R
H20A H Uiso 0.04780 0.17100 -0.00030 1.000 0.1770 calc R
H20B H Uiso -0.12580 0.20500 -0.02800 1.000 0.1770 calc R
H23 H Uiso 0.05450 0.39970 -0.09840 1.000 0.1390 calc R
H24 H Uiso 0.19070 0.50330 -0.11170 1.000 0.1420 calc R
H25 H Uiso 0.38560 0.54610 0.05310 1.000 0.1620 calc R
H26 H Uiso 0.49720 0.47890 0.23180 1.000 0.1480 calc R
H27 H Uiso 0.38690 0.37130 0.25370 1.000 0.1270 calc R

loop_
_atom_type_symbol
_atom_type_description
_atom_type_scat_dispersion_real
_atom_type_scat_dispersion_imag
_atom_type_scat_source
O O 0.0106 0.0060 'International Tables Vol C Tables 4.2.6.8 and 6.1.1.4'
N N 0.0061 0.0033 'International Tables Vol C Tables 4.2.6.8 and 6.1.1.4'
Cl Cl 0.1484 0.1585 'International Tables Vol C Tables 4.2.6.8 and 6.1.1.4'
Cd Cd -0.8075 1.2024 'International Tables Vol C Tables 4.2.6.8 and 6.1.1.4'
H H 0.0000 0.0000 'International Tables Vol C Tables 4.2.6.8 and 6.1.1.4'
C C 0.0033 0.0016 'International Tables Vol C Tables 4.2.6.8 and 6.1.1.4'

loop_
_exptl_crystal_face_index_h_
_exptl_crystal_face_index_k
_exptl_crystal_face_index_l
_exptl_crystal_face_perp_dist
-1 -10 4 0.1125
3 28 7 0.0930
-8 -29 -6 0.2335
-1 26 1 0.1535
-3 28 -10 0.3308
7 1 9 0.4040
11 -28 -6 0.4284

loop_
_geom_angle_atom_site_label_1
_geom_angle_atom_site_label_2
_geom_angle_atom_site_label_3
_geom_angle
_geom_angle_site_symmetry_1
_geom_angle_site_symmetry_2
_geom_angle_site_symmetry_3
_geom_angle_publ_flag
O1 Cd1 O3 132.9(5) . . . yes
O1 Cd1 O5 79.4(3) . . . yes
O1 Cd1 O6 98.3(4) . . . yes
O1 Cd1 N1 64.3(4) . . . yes
O1 Cd1 N2 69.4(4) . . . yes
O1 Cd1 N3 154.4(3) . . . yes
O3 Cd1 O5 93.6(5) . . . yes
O3 Cd1 O6 81.6(6) . . . yes
O3 Cd1 N1 68.7(6) . . . yes
O3 Cd1 N2 156.2(5) . . . yes
O3 Cd1 N3 69.6(5) . . . yes
O5 Cd1 O6 170.9(5) . . . yes
O5 Cd1 N1 86.2(4) . . . yes
O5 Cd1 N2 100.2(5) . . . yes
O5 Cd1 N3 88.0(4) . . . yes
O6 Cd1 N1 84.9(5) . . . yes
O6 Cd1 N2 87.0(6) . . . yes
O6 Cd1 N3 97.4(4) . . . yes
N1 Cd1 N2 131.1(5) . . . yes
N1 Cd1 N3 137.4(4) . . . yes
N2 Cd1 N3 91.4(4) . . . yes
O9 Cl1 O10 114.4(18) . . . yes
O8 Cl1 O10 99.3(14) . . . yes
O8 Cl1 O9 104.4(19) . . . yes
O7 Cl1 O8 100(2) . . . yes
O7 Cl1 O9 121.0(17) . . . yes
O7 Cl1 O10 114(2) . . . yes
O11 Cl2 O14 107(3) . . . yes
O12 Cl2 O13 93(3) . . . yes
O12 Cl2 O14 125(3) . . . yes
O11 Cl2 O13 109(4) . . . yes
O11 Cl2 O12 117(4) . . . yes
O13 Cl2 O14 104(3) . . . yes
Cd1 O1 C6 114.0(8) . . . yes
Cd1 O1 C7 117.0(8) . . . yes
C6 O1 C7 106.5(11) . . . yes
C9 O2 C10 107.6(14) . . . yes
Cd1 O3 C18 120.3(11) . . . yes
Cd1 O3 C17 117.1(12) . . . yes
C17 O3 C18 113.8(13) . . . yes
C20 O4 C21 101.3(15) . . . yes
C1 N1 C5 113.1(18) . . . yes
Cd1 N1 C1 127.6(13) . . . yes
Cd1 N1 C5 118.7(14) . . . yes
Cd1 N2 C10 143.1(12) . . . yes
Cd1 N2 C8 105.9(10) . . . yes
C8 N2 C10 110.2(14) . . . yes
Cd1 N3 C19 107.7(9) . . . yes
Cd1 N3 C21 147.7(13) . . . yes
C19 N3 C21 104.6(15) . . . yes
N1 C1 C6 112.1(16) . . . yes
C2 C1 C6 112.3(18) . . . no
N1 C1 C2 131(2) . . . yes
C1 C2 C3 112(2) . . . no
C2 C3 C4 117(3) . . . no
C3 C4 C5 130(3) . . . no
C4 C5 C17 129(2) . . . no
N1 C5 C17 114(2) . . . yes
N1 C5 C4 116(2) . . . yes
O1 C6 C1 98.3(12) . . . yes
O1 C7 C8 102.1(12) . . . yes
C7 C8 C9 113.6(14) . . . no
N2 C8 C7 111.5(14) . . . yes
N2 C8 C9 99.3(14) . . . yes
O2 C9 C8 103.9(15) . . . yes
O2 C10 N2 118.2(15) . . . yes
O2 C10 C11 112.7(13) . . . yes
N2 C10 C11 129.1(15) . . . yes
C12 C11 C16 118.3(15) . . . no
C10 C11 C12 120.3(15) . . . no
C10 C11 C16 121.1(14) . . . no
C11 C12 C13 121.0(19) . . . no
C12 C13 C14 121(2) . . . no
C13 C14 C15 118.9(19) . . . no
C14 C15 C16 120(2) . . . no
C11 C16 C15 120.1(18) . . . no
O3 C17 C5 114.3(16) . . . yes
O3 C18 C19 103.7(14) . . . yes
N3 C19 C18 111.4(14) . . . yes
N3 C19 C20 101.0(15) . . . yes
C18 C19 C20 116.2(17) . . . no
O4 C20 C19 103.9(17) . . . yes
O4 C21 N3 128(2) . . . yes
O4 C21 C22 109.4(15) . . . yes
N3 C21 C22 121.7(17) . . . yes
C21 C22 C23 119.9(15) . . . no
C21 C22 C27 119.7(14) . . . no
C23 C22 C27 120.4(16) . . . no
C22 C23 C24 115.1(16) . . . no
C23 C24 C25 125(2) . . . no
C24 C25 C26 119(2) . . . no
C25 C26 C27 121(2) . . . no
C22 C27 C26 118.9(16) . . . no
C3 C2 H2 123.86 . . . no
C1 C2 H2 124.19 . . . no
C2 C3 H3A 121.63 . . . no
C4 C3 H3A 121.74 . . . no
C5 C4 H4A 114.94 . . . no
C3 C4 H4A 114.96 . . . no
H6A C6 H6B 109.65 . . . no
C1 C6 H6B 112.18 . . . no
O1 C6 H6A 112.08 . . . no
O1 C6 H6B 112.10 . . . no
C1 C6 H6A 112.22 . . . no
C8 C7 H7A 111.26 . . . no
C8 C7 H7B 111.38 . . . no
H7A C7 H7B 109.20 . . . no
O1 C7 H7B 111.38 . . . no
O1 C7 H7A 111.36 . . . no
N2 C8 H8 110.65 . . . no
C7 C8 H8 110.64 . . . no
C9 C8 H8 110.73 . . . no
O2 C9 H9B 111.10 . . . no
C8 C9 H9A 110.97 . . . no
C8 C9 H9B 110.79 . . . no
O2 C9 H9A 111.17 . . . no
H9A C9 H9B 108.85 . . . no
C11 C12 H12 119.54 . . . no
C13 C12 H12 119.42 . . . no
C14 C13 H13 119.29 . . . no
C12 C13 H13 119.34 . . . no
C15 C14 H14 120.12 . . . no
C13 C14 H14 120.97 . . . no
C14 C15 H15 120.29 . . . no
C16 C15 H15 120.24 . . . no
C15 C16 H16 119.95 . . . no
C11 C16 H16 119.92 . . . no
O3 C17 H17A 108.77 . . . no
O3 C17 H17B 109.02 . . . no
C5 C17 H17A 108.43 . . . no
C5 C17 H17B 108.51 . . . no
H17A C17 H17B 107.64 . . . no
H18A C18 H18B 109.11 . . . no
O3 C18 H18A 111.08 . . . no
O3 C18 H18B 110.98 . . . no
C19 C18 H18B 110.90 . . . no
C19 C18 H18A 111.04 . . . no
C18 C19 H19 109.38 . . . no
C20 C19 H19 109.22 . . . no
N3 C19 H19 109.25 . . . no
H20A C20 H20B 108.98 . . . no
O4 C20 H20B 111.08 . . . no
C19 C20 H20A 110.85 . . . no
O4 C20 H20A 110.75 . . . no
C19 C20 H20B 111.22 . . . no
C22 C23 H23 122.38 . . . no
C24 C23 H23 122.50 . . . no
C23 C24 H24 117.37 . . . no
C25 C24 H24 117.94 . . . no
C24 C25 H25 120.20 . . . no
C26 C25 H25 120.42 . . . no
C25 C26 H26 119.44 . . . no
C27 C26 H26 119.36 . . . no
C26 C27 H27 120.56 . . . no
C22 C27 H27 120.52 . . . no

loop_
_geom_bond_atom_site_label_1
_geom_bond_atom_site_label_2
_geom_bond_distance
_geom_bond_site_symmetry_1
_geom_bond_site_symmetry_2
_geom_bond_publ_flag
Cd1 O1 2.455(10) . . yes
Cd1 O3 2.413(10) . . yes
Cd1 O5 2.303(9) . . yes
Cd1 O6 2.325(11) . . yes
Cd1 N1 2.356(15) . . yes
Cd1 N2 2.350(15) . . yes
Cd1 N3 2.348(12) . . yes
Cl1 O8 1.34(2) . . yes
Cl1 O9 1.325(16) . . yes
Cl1 O7 1.34(4) . . yes
Cl1 O10 1.53(2) . . yes
Cl2 O12 1.33(4) . . yes
Cl2 O13 1.28(3) . . yes
Cl2 O11 1.14(6) . . yes
Cl2 O14 1.204(18) . . yes
O1 C6 1.578(19) . . yes
O1 C7 1.400(18) . . yes
O2 C10 1.38(2) . . yes
O2 C9 1.43(3) . . yes
O3 C17 1.42(2) . . yes
O3 C18 1.38(3) . . yes
O4 C21 1.31(2) . . yes
O4 C20 1.49(3) . . yes
N1 C1 1.28(3) . . yes
N1 C5 1.50(3) . . yes
N2 C10 1.25(2) . . yes
N2 C8 1.52(2) . . yes
N3 C21 1.18(2) . . yes
N3 C19 1.53(2) . . yes
C1 C2 1.39(3) . . no
C1 C6 1.59(3) . . no
C2 C3 1.50(4) . . no
C3 C4 1.25(4) . . no
C4 C5 1.35(4) . . no
C5 C17 1.44(4) . . no
C7 C8 1.46(2) . . no
C8 C9 1.65(3) . . no
C10 C11 1.50(2) . . no
C11 C12 1.31(2) . . no
C11 C16 1.42(2) . . no
C12 C13 1.39(3) . . no
C13 C14 1.30(4) . . no
C14 C15 1.41(4) . . no
C15 C16 1.35(3) . . no
C18 C19 1.50(2) . . no
C19 C20 1.57(3) . . no
C21 C22 1.60(3) . . no
C22 C23 1.42(2) . . no
C22 C27 1.40(2) . . no
C23 C24 1.42(3) . . no
C24 C25 1.31(3) . . no
C25 C26 1.36(3) . . no
C26 C27 1.40(3) . . no
C2 H2 0.9338 . . no
C3 H3A 0.9310 . . no
C4 H4A 0.9287 . . no
C6 H6B 0.9706 . . no
C6 H6A 0.9701 . . no
C7 H7B 0.9704 . . no
C7 H7A 0.9698 . . no
C8 H8 0.9779 . . no
C9 H9A 0.9700 . . no
C9 H9B 0.9709 . . no
C12 H12 0.9283 . . no
C13 H13 0.9292 . . no
C14 H14 0.9300 . . no
C15 H15 0.9315 . . no
C16 H16 0.9297 . . no
C17 H17A 0.9721 . . no
C17 H17B 0.9675 . . no
C18 H18A 0.9686 . . no
C18 H18B 0.9698 . . no
C19 H19 0.9803 . . no
C20 H20B 0.9673 . . no
C20 H20A 0.9729 . . no
C23 H23 0.9282 . . no
C24 H24 0.9298 . . no
C25 H25 0.9286 . . no
C26 H26 0.9308 . . no
C27 H27 0.9293 . . no

loop_
_geom_contact_atom_site_label_1
_geom_contact_atom_site_label_2
_geom_contact_distance
_geom_contact_site_symmetry_1
_geom_contact_site_symmetry_2
_geom_contact_publ_flag
Cd1 C16 3.832(17) . . no
Cd1 C27 3.793(18) . . no
Cd1 H16 3.1690 . . no
Cd1 H27 3.1911 . . no
O1 O5 3.041(14) . . no
O1 N1 2.563(18) . . no
O1 N2 2.735(17) . . no
O1 C1 2.40(2) . . no
O1 C8 2.224(19) . . no
O2 N2 2.253(19) . . no
O3 N3 2.718(18) . . no
O3 O6 3.10(2) . . no
O3 N1 2.69(2) . . no
O3 C5 2.41(4) . . no
O3 C19 2.27(3) . . no
O4 N3 2.232(18) . . no
O5 O14 3.14(4) . . no
O5 N1 3.184(17) . . no
O5 O1 3.041(14) . . no
O5 C27 3.34(2) . . no
O5 N3 3.231(15) . . no
O6 O3 3.10(2) . . no
O6 N1 3.160(19) . . no
O6 N2 3.22(2) . . no
O6 C16 3.29(2) . . no
O8 C8 3.22(3) . . no
O8 C7 3.33(3) . . no
O10 C7 3.36(3) . 1_655 no
O10 C23 3.39(3) . 1_656 no
O10 C24 3.40(4) . 1_656 no
O12 C19 3.15(4) . 1_655 no
O12 C18 3.39(4) . 1_655 no
O14 C9 3.28(3) . 2_646 no
O14 O5 3.14(4) . . no
O2 H12 2.4009 . . no
O4 H23 2.5452 . . no
O5 H27 2.4207 . . no
O6 H16 2.3773 . . no
O8 H7A 2.7533 . . no
O8 H8 2.5911 . . no
O9 H26 2.8998 . . no
O10 H24 2.7549 . 1_656 no
O10 H23 2.7971 . 1_656 no
O10 H18B 2.8635 . 2_656 no
O10 H7B 2.3918 . 1_655 no
O10 H17B 2.6255 . 2_656 no
O11 H2 2.7586 . 1_554 no
O12 H18B 2.8382 . 1_655 no
O12 H19 2.4653 . 1_655 no
O12 H25 2.8696 . 2_645 no
O13 H13 2.8261 . 2_545 no
O13 H18A 2.8995 . . no
O14 H9A 2.6822 . 2_646 no
N1 C17 2.47(2) . . no
N1 C6 2.39(2) . . no
N1 O1 2.563(18) . . no
N1 O3 2.69(2) . . no
N1 O5 3.184(17) . . no
N1 O6 3.160(19) . . no
N2 O6 3.22(2) . . no
N2 C7 2.46(2) . . no
N2 C27 3.24(2) . . no
N2 O2 2.253(19) . . no
N2 O1 2.735(17) . . no
N3 C18 2.51(2) . . no
N3 O5 3.231(15) . . no
N3 O3 2.718(18) . . no
N3 O4 2.232(18) . . no
N3 C16 3.23(2) . . no
N2 H16 2.8274 . . no
N3 H16 2.9055 . . no
N3 H27 2.8049 . . no
C3 C12 3.55(3) . 2_546 no
C6 C23 3.29(2) . 1_556 no
C7 O10 3.36(3) . 1_455 no
C7 O8 3.33(3) . . no
C8 O8 3.22(3) . . no
C9 O14 3.28(3) . 2_656 no
C10 C27 3.36(2) . . no
C10 C22 3.54(2) . . no
C11 C22 3.41(2) . . no
C12 C23 3.43(3) . . no
C12 C3 3.55(3) . 2_556 no
C13 C23 3.51(3) . . no
C15 C26 3.57(3) . 1_455 no
C16 N3 3.23(2) . . no
C16 Cd1 3.832(17) . . no
C16 O6 3.29(2) . . no
C16 C21 3.40(3) . . no
C18 O12 3.39(4) . 1_455 no
C19 O12 3.15(4) . 1_455 no
C21 C16 3.40(3) . . no
C22 C11 3.41(2) . . no
C22 C10 3.54(2) . . no
C23 O10 3.39(3) . 1_454 no
C23 C12 3.43(3) . . no
C23 C6 3.29(2) . 1_554 no
C23 C13 3.51(3) . . no
C24 O10 3.40(4) . 1_454 no
C26 C15 3.57(3) . 1_655 no
C27 O5 3.34(2) . . no
C27 N2 3.24(2) . . no
C27 Cd1 3.793(18) . . no
C27 C10 3.36(2) . . no
C3 H25 2.9812 . 2_646 no
C6 H23 3.0910 . 1_556 no
C12 H3A 3.0785 . 2_556 no
C23 H6B 2.8180 . 1_554 no
C23 H6A 2.8649 . 1_554 no
H2 O11 2.7586 . 1_556 no
H2 H6B 2.4335 . . no
H3A C12 3.0785 . 2_546 no
H3A H25 2.3636 . 2_646 no
H4A H17B 2.5929 . . no
H4A H26 2.4545 . 2_646 no
H6A H7B 2.3501 . . no
H6A C23 2.8649 . 1_556 no
H6A H23 2.4282 . 1_556 no
H6B H7A 2.5830 . . no
H6B C23 2.8180 . 1_556 no
H6B H2 2.4335 . . no
H7A H14 2.5500 . 1_656 no
H7A H6B 2.5830 . . no
H7A O8 2.7533 . . no
H7B H9A 2.5354 . . no
H7B H6A 2.3501 . . no
H7B O10 2.3918 . 1_455 no
H8 O8 2.5911 . . no
H9A H7B 2.5354 . . no
H9A O14 2.6822 . 2_656 no
H12 O2 2.4009 . . no
H13 O13 2.8261 . 2_555 no
H14 H7A 2.5500 . 1_454 no
H16 Cd1 3.1690 . . no
H16 O6 2.3773 . . no
H16 N2 2.8274 . . no
H16 N3 2.9055 . . no
H17A H18A 2.3767 . . no
H17B H18B 2.4222 . . no
H17B O10 2.6255 . 2_646 no
H17B H4A 2.5929 . . no
H18A O13 2.8995 . . no
H18A H17A 2.3767 . . no
H18A H20A 2.5049 . . no
H18B O12 2.8382 . 1_455 no
H18B H17B 2.4222 . . no
H18B O10 2.8635 . 2_646 no
H19 O12 2.4653 . 1_455 no
H20A H18A 2.5049 . . no
H23 O4 2.5452 . . no
H23 O10 2.7971 . 1_454 no
H23 C6 3.0910 . 1_554 no
H23 H6A 2.4282 . 1_554 no
H24 O10 2.7549 . 1_454 no
H25 H3A 2.3636 . 2_656 no
H25 O12 2.8696 . 2_655 no
H25 C3 2.9812 . 2_656 no
H26 H4A 2.4545 . 2_656 no
H26 O9 2.8998 . . no
H27 N3 2.8049 . . no
H27 Cd1 3.1911 . . no
H27 O5 2.4207 . . no

loop_
_geom_hbond_atom_site_label_D
_geom_hbond_atom_site_label_H
_geom_hbond_atom_site_label_A
_geom_hbond_distance_DH
_geom_hbond_distance_HA
_geom_hbond_distance_DA
_geom_hbond_angle_DHA
_geom_hbond_site_symmetry_A
_geom_hbond_publ_flag
C7 H7B O10 0.9700 2.3900 3.36(3) 178.00 1_455 yes
C8 H8 O8 0.9800 2.5900 3.22(3) 122.00 . yes
C12 H12 O2 0.9300 2.4000 2.75(2) 102.00 . yes
C16 H16 O6 0.9300 2.3800 3.29(2) 168.00 . yes
C19 H19 O12 0.9800 2.4700 3.15(4) 127.00 1_455 yes
C27 H27 O5 0.9300 2.4200 3.34(2) 169.00 . yes

loop_
_geom_torsion_atom_site_label_1
_geom_torsion_atom_site_label_2
_geom_torsion_atom_site_label_3
_geom_torsion_atom_site_label_4
_geom_torsion
_geom_torsion_site_symmetry_1
_geom_torsion_site_symmetry_2
_geom_torsion_site_symmetry_3
_geom_torsion_site_symmetry_4
_geom_torsion_publ_flag
O3 Cd1 O1 C6 -38.2(10) . . . . no
O3 Cd1 O1 C7 -163.3(9) . . . . no
O5 Cd1 O1 C6 -123.2(9) . . . . no
O5 Cd1 O1 C7 111.7(9) . . . . no
O6 Cd1 O1 C6 47.9(10) . . . . no
O6 Cd1 O1 C7 -77.2(10) . . . . no
N1 Cd1 O1 C6 -32.3(9) . . . . no
N1 Cd1 O1 C7 -157.5(10) . . . . no
N2 Cd1 O1 C6 131.5(9) . . . . no
N2 Cd1 O1 C7 6.4(9) . . . . no
N3 Cd1 O1 C6 175.1(9) . . . . no
N3 Cd1 O1 C7 50.0(12) . . . . no
O1 Cd1 O3 C17 -15.3(17) . . . . no
O1 Cd1 O3 C18 -160.8(11) . . . . no
O5 Cd1 O3 C17 63.5(15) . . . . no
O5 Cd1 O3 C18 -82.0(13) . . . . no
O6 Cd1 O3 C17 -108.8(15) . . . . no
O6 Cd1 O3 C18 105.8(13) . . . . no
N1 Cd1 O3 C17 -21.0(14) . . . . no
N1 Cd1 O3 C18 -166.5(14) . . . . no
N2 Cd1 O3 C17 -170.9(15) . . . . no
N2 Cd1 O3 C18 44(2) . . . . no
N3 Cd1 O3 C17 150.0(16) . . . . no
N3 Cd1 O3 C18 4.6(12) . . . . no
O1 Cd1 N1 C1 4.1(12) . . . . no
O1 Cd1 N1 C5 -166.5(12) . . . . no
O3 Cd1 N1 C1 179.5(14) . . . . no
O3 Cd1 N1 C5 8.9(11) . . . . no
O5 Cd1 N1 C1 84.2(14) . . . . no
O5 Cd1 N1 C5 -86.4(11) . . . . no
O6 Cd1 N1 C1 -97.6(14) . . . . no
O6 Cd1 N1 C5 91.8(12) . . . . no
N2 Cd1 N1 C1 -16.1(16) . . . . no
N2 Cd1 N1 C5 173.3(11) . . . . no
N3 Cd1 N1 C1 167.0(12) . . . . no
N3 Cd1 N1 C5 -3.6(14) . . . . no
O1 Cd1 N2 C8 25.2(9) . . . . no
O1 Cd1 N2 C10 -167(2) . . . . no
O3 Cd1 N2 C8 -173.7(12) . . . . no
O3 Cd1 N2 C10 -6(3) . . . . no
O5 Cd1 N2 C8 -49.3(10) . . . . no
O5 Cd1 N2 C10 118(2) . . . . no
O6 Cd1 N2 C8 125.2(10) . . . . no
O6 Cd1 N2 C10 -67(2) . . . . no
N1 Cd1 N2 C8 44.6(12) . . . . no
N1 Cd1 N2 C10 -147.8(19) . . . . no
N3 Cd1 N2 C8 -137.5(10) . . . . no
N3 Cd1 N2 C10 30(2) . . . . no
O1 Cd1 N3 C19 179.3(8) . . . . no
O1 Cd1 N3 C21 -3(3) . . . . no
O3 Cd1 N3 C19 24.7(9) . . . . no
O3 Cd1 N3 C21 -158(2) . . . . no
O5 Cd1 N3 C19 119.3(9) . . . . no
O5 Cd1 N3 C21 -63(2) . . . . no
O6 Cd1 N3 C19 -53.4(10) . . . . no
O6 Cd1 N3 C21 124(2) . . . . no
N1 Cd1 N3 C19 37.2(11) . . . . no
N1 Cd1 N3 C21 -145(2) . . . . no
N2 Cd1 N3 C19 -140.5(9) . . . . no
N2 Cd1 N3 C21 37(2) . . . . no
Cd1 O1 C6 C1 50.5(11) . . . . no
C7 O1 C6 C1 -179.0(11) . . . . no
Cd1 O1 C7 C8 -36.8(13) . . . . no
C6 O1 C7 C8 -165.6(11) . . . . no
C9 O2 C10 C11 175.7(15) . . . . no
C10 O2 C9 C8 6(2) . . . . no
C9 O2 C10 N2 -1(2) . . . . no
C17 O3 C18 C19 -178.9(16) . . . . no
Cd1 O3 C18 C19 -32.3(17) . . . . no
Cd1 O3 C17 C5 31(2) . . . . no
C18 O3 C17 C5 178.2(18) . . . . no
C20 O4 C21 N3 -12(3) . . . . no
C20 O4 C21 C22 -179.7(16) . . . . no
C21 O4 C20 C19 11(2) . . . . no
Cd1 N1 C5 C4 172.5(16) . . . . no
C5 N1 C1 C6 -164.7(13) . . . . no
C1 N1 C5 C17 -168.7(18) . . . . no
Cd1 N1 C1 C2 177.2(15) . . . . no
Cd1 N1 C1 C6 24.3(19) . . . . no
C5 N1 C1 C2 -12(3) . . . . no
C1 N1 C5 C4 1(2) . . . . no
Cd1 N1 C5 C17 3(2) . . . . no
C10 N2 C8 C7 128.3(16) . . . . no
Cd1 N2 C8 C7 -59.6(14) . . . . no
Cd1 N2 C10 C11 11(3) . . . . no
C8 N2 C10 O2 -5(2) . . . . no
Cd1 N2 C10 O2 -172.7(14) . . . . no
Cd1 N2 C8 C9 -179.6(11) . . . . no
C10 N2 C8 C9 8.3(18) . . . . no
C8 N2 C10 C11 178.5(15) . . . . no
C21 N3 C19 C20 3.4(18) . . . . no
C19 N3 C21 O4 5(3) . . . . no
Cd1 N3 C21 C22 -5(3) . . . . no
C19 N3 C21 C22 172.1(15) . . . . no
Cd1 N3 C19 C18 -54.0(14) . . . . no
C21 N3 C19 C18 127.4(16) . . . . no
Cd1 N3 C19 C20 -178.0(12) . . . . no
Cd1 N3 C21 O4 -172.0(13) . . . . no
C2 C1 C6 O1 156.1(14) . . . . no
N1 C1 C2 C3 14(3) . . . . no
N1 C1 C6 O1 -45.8(15) . . . . no
C6 C1 C2 C3 167.1(16) . . . . no
C1 C2 C3 C4 -5(3) . . . . no
C2 C3 C4 C5 -5(5) . . . . no
C3 C4 C5 C17 175(3) . . . . no
C3 C4 C5 N1 7(4) . . . . no
N1 C5 C17 O3 -22(3) . . . . no
C4 C5 C17 O3 171(2) . . . . no
O1 C7 C8 N2 63.6(16) . . . . no
O1 C7 C8 C9 174.8(14) . . . . no
C7 C8 C9 O2 -126.9(16) . . . . no
N2 C8 C9 O2 -8.5(19) . . . . no
O2 C10 C11 C16 -160.9(15) . . . . no
O2 C10 C11 C12 25(2) . . . . no
N2 C10 C11 C12 -158.6(18) . . . . no
N2 C10 C11 C16 15(3) . . . . no
C16 C11 C12 C13 -7(3) . . . . no
C12 C11 C16 C15 4(2) . . . . no
C10 C11 C12 C13 167.4(18) . . . . no
C10 C11 C16 C15 -170.1(16) . . . . no
C11 C12 C13 C14 10(3) . . . . no
C12 C13 C14 C15 -9(4) . . . . no
C13 C14 C15 C16 6(3) . . . . no
C14 C15 C16 C11 -4(3) . . . . no
O3 C18 C19 C20 170.9(16) . . . . no
O3 C18 C19 N3 55.9(17) . . . . no
N3 C19 C20 O4 -9.1(19) . . . . no
C18 C19 C20 O4 -129.8(18) . . . . no
N3 C21 C22 C23 -144.6(17) . . . . no
N3 C21 C22 C27 37(3) . . . . no
O4 C21 C22 C23 24(2) . . . . no
O4 C21 C22 C27 -154.0(16) . . . . no
C23 C22 C27 C26 3(3) . . . . no
C21 C22 C27 C26 -178.6(17) . . . . no
C27 C22 C23 C24 -1(3) . . . . no
C21 C22 C23 C24 -178.9(17) . . . . no
C22 C23 C24 C25 -4(3) . . . . no
C23 C24 C25 C26 6(4) . . . . no
C24 C25 C26 C27 -3(4) . . . . no
C25 C26 C27 C22 -1(3) . . . . no
